data_7206309
loop_
_publ_author_name
'Gonz\'alez-Gonz\'alez, Juan Saulo'
'Mart\'inez-Mart\'inez, Francisco Javier'
'Peraza Campos, Ana Lilia'
'de Jesus Rosales-Hoz, Maria'
'Garc\'ia-B\'aez, Efr\'en V.'
'Padilla-Mart\'inez, Itzia I.'

_publ_section_title
;
 Supramolecular architectures of conformationally controlled
 1,3-phenyl-dioxalamic molecular clefts through hydrogen bonding and
 steric restraints
;
_journal_issue 14
_journal_name_full CrystEngComm
_journal_page_first 4748
_journal_paper_doi 10.1039/c1ce05302g
_journal_volume 13
_journal_year 2011
_chemical_formula_moiety 'C15 H20 N4 O6'
_chemical_formula_sum 'C15 H20 N4 O6'
_chemical_formula_weight 352.35
_chemical_name_common
;N,N'-Bis(2-(2-hydroxyethylamino)oxalyl)-1,3-(2-methyl)
phenylenediamine
;
_chemical_name_systematic
;
N,N'-Bis[2-(2-hydroxyethylamino)oxalyl]-1,3-(2-methyl)
phenylenediamine
;
_space_group_IT_number 2
_symmetry_cell_setting triclinic
_symmetry_Int_Tables_number 2
_symmetry_space_group_name_Hall '-P 1'
_symmetry_space_group_name_H-M 'P -1'
_atom_sites_solution_hydrogens geom
_atom_sites_solution_primary direct
_atom_sites_solution_secondary difmap
_audit_creation_method SHELXL-97
_cell_angle_alpha 94.80(2)
_cell_angle_beta 99.01(3)
_cell_angle_gamma 109.34(3)
_cell_formula_units_Z 2
_cell_length_a 9.0080(18)
_cell_length_b 9.5510(19)
_cell_length_c 10.5930(19)
_cell_measurement_reflns_used 600
_cell_measurement_temperature 293(2)
_cell_measurement_theta_max 25
_cell_measurement_theta_min 20
_cell_volume 840.3(3)
_computing_cell_refinement 'SAINT (Bruker, 2004)'
_computing_data_collection 'APEX II (Bruker, 2004)'
_computing_data_reduction 'SAINT (Bruker, 2004)'
_computing_molecular_graphics 'SHELXTL (Bruker, 2008)'
_computing_publication_material 'SHELXL97 (Sheldrick, 2008) and WINGX-2003 (Farrugia, 1999)'
_computing_structure_refinement 'SHELXL97 (Sheldrick, 2008)'
_computing_structure_solution 'SHELXS97 (Sheldrick, 2008)'
_diffrn_ambient_temperature 293(2)
_diffrn_measured_fraction_theta_full 0.996
_diffrn_measured_fraction_theta_max 0.996
_diffrn_measurement_device 'Bruker APEXII area detector'
_diffrn_measurement_method '\f and \w scans'
_diffrn_radiation_monochromator graphite
_diffrn_radiation_type MoK\a
_diffrn_radiation_wavelength 0.71073
_diffrn_reflns_av_R_equivalents 0.0328
_diffrn_reflns_av_sigmaI/netI 0.1289
_diffrn_reflns_limit_h_max 9
_diffrn_reflns_limit_h_min -10
_diffrn_reflns_limit_k_max 11
_diffrn_reflns_limit_k_min -11
_diffrn_reflns_limit_l_max 12
_diffrn_reflns_limit_l_min -11
_diffrn_reflns_number 5214
_diffrn_reflns_theta_full 25.00
_diffrn_reflns_theta_max 25.00
_diffrn_reflns_theta_min 1.97
_diffrn_standards_decay_% 5
_diffrn_standards_number 0
_exptl_absorpt_coefficient_mu 0.109
_exptl_absorpt_correction_type none
_exptl_absorpt_process_details none
_exptl_crystal_colour yellow
_exptl_crystal_density_diffrn 1.393
_exptl_crystal_density_method 'not measured'
_exptl_crystal_description block
_exptl_crystal_F_000 372
_exptl_crystal_size_max 0.30
_exptl_crystal_size_mid 0.26
_exptl_crystal_size_min 0.22
_refine_diff_density_max 0.334
_refine_diff_density_min -0.305
_refine_diff_density_rms 0.078
_refine_ls_extinction_coef 0.76(5)
_refine_ls_extinction_expression Fc^*^=kFc[1+0.001xFc^2^\l^3^/sin(2\q)]^-1/4^
_refine_ls_extinction_method SHELXL
_refine_ls_goodness_of_fit_ref 0.959
_refine_ls_hydrogen_treatment constr
_refine_ls_matrix_type full
_refine_ls_number_parameters 298
_refine_ls_number_reflns 2956
_refine_ls_number_restraints 170
_refine_ls_restrained_S_all 0.946
_refine_ls_R_factor_all 0.1192
_refine_ls_R_factor_gt 0.0804
_refine_ls_shift/su_max 0.030
_refine_ls_shift/su_mean 0.004
_refine_ls_structure_factor_coef Fsqd
_refine_ls_weighting_details 'calc w=1/[\s^2^(Fo^2^)+(0.1267P)^2^+0.0000P] where P=(Fo^2^+2Fc^2^)/3'
_refine_ls_weighting_scheme calc
_refine_ls_wR_factor_gt 0.2297
_refine_ls_wR_factor_ref 0.2432
_reflns_number_gt 1440
_reflns_number_total 2956
_reflns_threshold_expression >2sigma(I)
_cod_data_source_file c1ce05302g.txt
_cod_data_source_block Srl31
_cod_depositor_comments
;
The following automatic conversions were performed:

'_symmetry_cell_setting' value 'Triclinic' changed to 'triclinic'
according to /home/saulius/struct/CIF-dictionaries/cif_core.dic
dictionary named 'cif_core.dic' version 2.4.1 from 2010-06-29.

Automatic conversion script
Id: cif_fix_values 1715 2011-07-08 13:25:40Z adriana 
;
_cod_database_code 7206309

loop_
_symmetry_equiv_pos_site_id
_symmetry_equiv_pos_as_xyz
1 x,y,z
2 -x,-y,-z

loop_
_atom_site_aniso_label
_atom_site_aniso_U_11
_atom_site_aniso_U_22
_atom_site_aniso_U_33
_atom_site_aniso_U_23
_atom_site_aniso_U_13
_atom_site_aniso_U_12
O8 0.130(3) 0.069(3) 0.072(3) 0.035(2) -0.042(3) -0.011(2)
O9 0.068(2) 0.054(2) 0.056(2) 0.0131(17) -0.0064(18) 0.0101(16)
O18 0.067(2) 0.0479(19) 0.053(2) 0.0163(16) 0.0156(16) 0.0297(16)
O19 0.066(2) 0.046(2) 0.068(2) 0.0154(17) 0.0231(17) 0.0235(17)
O23A 0.109(6) 0.094(6) 0.099(7) 0.033(5) 0.054(5) 0.038(5)
N7 0.052(2) 0.049(2) 0.045(2) 0.0142(19) 0.0042(17) 0.0109(18)
N10 0.093(3) 0.059(3) 0.062(3) 0.030(2) -0.011(2) 0.002(2)
N17 0.055(2) 0.041(2) 0.055(3) 0.0129(19) 0.0145(19) 0.0154(17)
N20 0.067(2) 0.039(2) 0.052(2) 0.0138(19) 0.018(2) 0.0141(19)
C1 0.049(2) 0.040(3) 0.044(3) 0.014(2) 0.003(2) 0.012(2)
C2 0.047(2) 0.041(3) 0.041(3) 0.009(2) 0.003(2) 0.012(2)
C3 0.053(3) 0.044(3) 0.044(3) 0.014(2) 0.014(2) 0.020(2)
C4 0.063(3) 0.044(3) 0.058(3) 0.007(2) 0.013(3) 0.015(2)
C5 0.098(4) 0.053(3) 0.050(3) 0.015(3) 0.021(3) 0.025(3)
C6 0.079(3) 0.054(3) 0.046(3) 0.013(3) 0.016(3) 0.019(3)
C8 0.067(3) 0.054(3) 0.047(3) 0.018(3) -0.006(3) 0.012(2)
C9 0.051(3) 0.052(3) 0.043(3) 0.015(2) 0.006(2) 0.011(2)
C18 0.048(2) 0.034(2) 0.041(3) 0.012(2) 0.004(2) 0.013(2)
C19 0.046(2) 0.040(3) 0.045(3) 0.009(2) 0.004(2) 0.010(2)
C21 0.080(3) 0.056(3) 0.058(3) 0.018(3) 0.024(3) 0.023(3)
C22 0.117(5) 0.074(4) 0.055(4) 0.026(3) 0.030(4) 0.031(4)
C24 0.053(3) 0.050(3) 0.055(3) 0.005(2) 0.012(2) 0.013(2)
O13A 0.154(11) 0.065(6) 0.092(10) 0.021(7) 0.012(8) -0.021(8)
O13B 0.127(9) 0.085(8) 0.060(6) 0.031(6) 0.009(6) -0.014(7)
O13C 0.152(7) 0.094(7) 0.090(7) 0.005(6) 0.037(6) 0.016(5)
O23B 0.147(8) 0.090(7) 0.051(5) 0.013(5) -0.012(5) 0.002(6)
C11A 0.119(7) 0.054(5) 0.059(6) 0.015(5) 0.006(5) -0.001(5)
C11B 0.120(6) 0.051(5) 0.058(5) 0.024(4) 0.003(5) -0.006(5)
C11C 0.116(6) 0.050(4) 0.060(5) 0.019(4) 0.007(4) -0.003(4)
C12A 0.123(6) 0.062(5) 0.064(5) 0.013(5) 0.009(5) -0.008(5)
C12B 0.128(6) 0.062(5) 0.063(5) 0.018(5) 0.008(5) -0.007(5)
C12C 0.118(6) 0.049(4) 0.060(5) 0.020(4) 0.004(5) 0.001(4)

loop_
_atom_site_label
_atom_site_type_symbol
_atom_site_thermal_displace_type
_atom_site_fract_x
_atom_site_fract_y
_atom_site_fract_z
_atom_site_occupancy
_atom_site_U_iso_or_equiv
_atom_site_calc_flag
_atom_site_refinement_flags
O8 O Uani 1.0049(5) 0.3575(4) 0.0903(4) 1.000 0.1077(17) . .
O9 O Uani 1.3120(4) 0.5865(3) 0.3411(3) 1.000 0.0640(12) . .
O18 O Uani 0.6992(4) -0.3174(3) 0.4670(3) 1.000 0.0525(11) . .
O19 O Uani 0.4925(4) -0.1124(3) 0.6073(3) 1.000 0.0574(12) . .
O23A O Uani 0.3370(9) -0.4690(10) 0.9250(8) 0.504(8) 0.095(4) . .
N7 N Uani 1.0908(4) 0.3128(4) 0.2897(4) 1.000 0.0506(12) . .
N10 N Uani 1.1931(5) 0.6542(4) 0.1655(4) 1.000 0.0794(17) . .
N17 N Uani 0.6946(4) -0.0828(4) 0.4436(4) 1.000 0.0499(14) . .
N20 N Uani 0.4990(4) -0.3430(4) 0.6388(4) 1.000 0.0526(12) . .
C1 C Uani 0.9905(5) 0.1579(5) 0.2804(4) 1.000 0.0455(16) . .
C2 C Uani 0.8963(5) 0.1143(5) 0.3715(4) 1.000 0.0443(16) . .
C3 C Uani 0.8013(5) -0.0360(5) 0.3572(4) 1.000 0.0452(17) . .
C4 C Uani 0.8008(6) -0.1407(5) 0.2572(5) 1.000 0.0558(17) . .
C5 C Uani 0.8996(7) -0.0945(6) 0.1693(5) 1.000 0.0662(19) . .
C6 C Uani 0.9947(6) 0.0549(5) 0.1807(5) 1.000 0.0600(17) . .
C8 C Uani 1.0924(6) 0.3996(5) 0.1979(5) 1.000 0.0597(17) . .
C9 C Uani 1.2109(5) 0.5561(5) 0.2408(4) 1.000 0.0503(17) . .
C18 C Uani 0.6532(5) -0.2121(5) 0.4919(4) 1.000 0.0415(14) . .
C19 C Uani 0.5378(5) -0.2184(5) 0.5833(4) 1.000 0.0454(16) . .
C21 C Uani 0.3862(6) -0.3755(6) 0.7255(5) 1.000 0.0631(17) . .
C22 C Uani 0.4542(6) -0.4348(6) 0.8410(5) 1.000 0.080(3) . .
C24 C Uani 0.9016(5) 0.2276(5) 0.4824(4) 1.000 0.0540(17) . .
O13A O Uani 1.447(3) 1.0161(16) 0.125(2) 0.245(8) 0.120(5) . .
O13B O Uani 1.3191(19) 0.8929(18) -0.0150(14) 0.291(9) 0.104(4) . .
O13C O Uani 1.4384(15) 0.8277(14) 0.0399(13) 0.463(9) 0.118(4) . .
O23B O Uani 0.6062(9) -0.3298(9) 0.9163(7) 0.496(8) 0.110(4) . .
C11A C Uani 1.2582(5) 0.8172(4) 0.2000(4) 0.245(8) 0.086(3) . .
C11B C Uani 1.296(5) 0.8117(16) 0.185(3) 0.291(9) 0.086(3) . .
C11C C Uani 1.294(3) 0.8116(10) 0.2044(14) 0.463(9) 0.084(3) . .
C12A C Uani 1.379(3) 0.8526(16) 0.111(3) 0.245(8) 0.094(3) . .
C12B C Uani 1.420(3) 0.875(3) 0.100(2) 0.291(9) 0.095(3) . .
C12C C Uani 1.3297(17) 0.8936(14) 0.0885(13) 0.463(9) 0.084(3) . .
H22C H Uiso 0.46710 -0.52803 0.80746 1.000 0.0963 . .
H23A H Uiso 0.43674 -0.36686 0.97761 0.504(8) 0.1422 . .
H24A H Uiso 0.80618 0.19081 0.51743 1.000 0.0807 . .
H24B H Uiso 0.99396 0.24297 0.54841 1.000 0.0807 . .
H24C H Uiso 0.90815 0.32087 0.45187 1.000 0.0807 . .
H4 H Uiso 0.73486 -0.24055 0.24948 1.000 0.0670 . .
H5 H Uiso 0.90200 -0.16356 0.10300 1.000 0.0793 . .
H6 H Uiso 1.06130 0.08658 0.12213 1.000 0.0722 . .
H7 H Uiso 1.15605 0.35308 0.36195 1.000 0.0759 . .
H10 H Uiso 1.13782 0.61916 0.08866 1.000 0.1187 . .
H17 H Uiso 0.65128 -0.01993 0.46793 1.000 0.0747 . .
H20A H Uiso 0.54351 -0.40756 0.62208 1.000 0.0630 . .
H21A H Uiso 0.36711 -0.28498 0.75435 1.000 0.0759 . .
H21B H Uiso 0.28481 -0.44949 0.68054 1.000 0.0759 . .
H22B H Uiso 0.56394 -0.34818 0.88809 0.504(8) 0.1313 . .
H11A H Uiso 1.17690 0.86219 0.17992 0.245(8) 0.1034 . .
H11B H Uiso 1.30976 0.84775 0.29031 0.245(8) 0.1034 . .
H11C H Uiso 1.22558 0.86974 0.17925 0.291(9) 0.1034 . .
H11D H Uiso 1.35482 0.83444 0.27351 0.291(9) 0.1034 . .
H11E H Uiso 1.24123 0.86118 0.25604 0.463(9) 0.1007 . .
H11F H Uiso 1.39468 0.81762 0.25772 0.463(9) 0.1007 . .
H12A H Uiso 1.32655 0.81116 0.02176 0.245(8) 0.1128 . .
H12B H Uiso 1.46256 0.81135 0.13544 0.245(8) 0.1128 . .
H12C H Uiso 1.47352 0.80604 0.08011 0.291(9) 0.1143 . .
H12D H Uiso 1.49917 0.97084 0.14217 0.291(9) 0.1143 . .
H12E H Uiso 1.38115 1.00097 0.11486 0.463(9) 0.1001 . .
H12F H Uiso 1.23283 0.87392 0.02459 0.463(9) 0.1001 . .
H13A H Uiso 1.52480 1.04687 0.18487 0.245(8) 0.1793 . .
H13B H Uiso 1.37611 0.93541 -0.06357 0.291(9) 0.1556 . .
H13C H Uiso 1.41095 0.80482 -0.03880 0.463(9) 0.1761 . .
H22A H Uiso 0.37844 -0.43788 0.90359 0.496(8) 0.1313 . .
H23B H Uiso 0.64352 -0.37222 0.97441 0.496(8) 0.1642 . .

loop_
_atom_type_symbol
_atom_type_description
_atom_type_scat_dispersion_real
_atom_type_scat_dispersion_imag
_atom_type_scat_source
C C 0.0033 0.0016 'International Tables Vol C Tables 4.2.6.8 and 6.1.1.4'
H H 0.0000 0.0000 'International Tables Vol C Tables 4.2.6.8 and 6.1.1.4'
N N 0.0061 0.0033 'International Tables Vol C Tables 4.2.6.8 and 6.1.1.4'
O O 0.0106 0.0060 'International Tables Vol C Tables 4.2.6.8 and 6.1.1.4'

loop_
_geom_angle_atom_site_label_1
_geom_angle_atom_site_label_2
_geom_angle_atom_site_label_3
_geom_angle
_geom_angle_site_symmetry_1
_geom_angle_site_symmetry_2
_geom_angle_site_symmetry_3
_geom_angle_publ_flag
C12A O13A H13A 109.00 . . . no
C12B O13B H13B 109.00 . . . no
C12C O13C H13C 109.00 . . . no
C22 O23A H23A 75.00 . . . no
C22 O23B H23B 110.00 . . . no
C1 N7 C8 126.5(4) . . . yes
C9 N10 C11B 124.8(14) . . . yes
C9 N10 C11C 118.8(8) . . . yes
C9 N10 C11A 126.2(4) . . . yes
C3 N17 C18 128.2(4) . . . yes
C19 N20 C21 123.8(4) . . . yes
C8 N7 H7 117.00 . . . no
C1 N7 H7 117.00 . . . no
C9 N10 H10 117.00 . . . no
C11C N10 H10 123.00 . . . no
C11A N10 H10 117.00 . . . no
C11B N10 H10 115.00 . . . no
C18 N17 H17 116.00 . . . no
C3 N17 H17 116.00 . . . no
C19 N20 H20A 118.00 . . . no
C21 N20 H20A 118.00 . . . no
N7 C1 C6 118.6(4) . . . yes
N7 C1 C2 119.7(4) . . . yes
C2 C1 C6 121.8(4) . . . no
C3 C2 C24 122.6(4) . . . no
C1 C2 C3 117.2(4) . . . no
C1 C2 C24 120.3(4) . . . no
N17 C3 C2 118.7(4) . . . yes
N17 C3 C4 119.0(4) . . . yes
C2 C3 C4 122.3(4) . . . no
C3 C4 C5 119.3(4) . . . no
C4 C5 C6 119.7(5) . . . no
C1 C6 C5 119.8(5) . . . no
O8 C8 C9 123.6(4) . . . yes
O8 C8 N7 123.9(4) . . . yes
N7 C8 C9 112.5(4) . . . yes
O9 C9 C8 120.9(4) . . . yes
N10 C9 C8 114.7(4) . . . yes
O9 C9 N10 124.4(4) . . . yes
N10 C11A C12A 98.5(7) . . . yes
N10 C11B C12B 123(2) . . . yes
N10 C11C C12C 112.4(10) . . . yes
O13A C12A C11A 105.9(19) . . . yes
O13B C12B C11B 102(2) . . . yes
O13C C12C C11C 101.6(13) . . . yes
O18 C18 C19 121.9(4) . . . yes
N17 C18 C19 112.2(4) . . . yes
O18 C18 N17 125.9(4) . . . yes
N20 C19 C18 114.3(4) . . . yes
O19 C19 C18 121.3(4) . . . yes
O19 C19 N20 124.3(4) . . . yes
N20 C21 C22 109.4(5) . . . yes
O23A C22 C21 108.1(5) . . . yes
O23B C22 C21 113.9(5) . . . yes
C5 C4 H4 120.00 . . . no
C3 C4 H4 120.00 . . . no
C4 C5 H5 120.00 . . . no
C6 C5 H5 120.00 . . . no
C1 C6 H6 120.00 . . . no
C5 C6 H6 120.00 . . . no
C12A C11A H11A 112.00 . . . no
N10 C11A H11A 112.00 . . . no
N10 C11A H11B 112.00 . . . no
H11A C11A H11B 110.00 . . . no
C12A C11A H11B 112.00 . . . no
C12B C11B H11D 107.00 . . . no
C12B C11B H11C 107.00 . . . no
N10 C11B H11C 107.00 . . . no
H11C C11B H11D 107.00 . . . no
N10 C11B H11D 107.00 . . . no
N10 C11C H11E 109.00 . . . no
N10 C11C H11F 109.00 . . . no
H11E C11C H11F 108.00 . . . no
C12C C11C H11E 109.00 . . . no
C12C C11C H11F 109.00 . . . no
O13A C12A H12A 110.00 . . . no
O13A C12A H12B 110.00 . . . no
C11A C12A H12A 111.00 . . . no
C11A C12A H12B 111.00 . . . no
H12A C12A H12B 108.00 . . . no
C11B C12B H12D 111.00 . . . no
O13B C12B H12C 112.00 . . . no
O13B C12B H12D 111.00 . . . no
H12C C12B H12D 110.00 . . . no
C11B C12B H12C 111.00 . . . no
O13C C12C H12E 111.00 . . . no
O13C C12C H12F 111.00 . . . no
H12E C12C H12F 109.00 . . . no
C11C C12C H12E 111.00 . . . no
C11C C12C H12F 111.00 . . . no
N20 C21 H21B 110.00 . . . no
H21A C21 H21B 108.00 . . . no
C22 C21 H21A 110.00 . . . no
C22 C21 H21B 110.00 . . . no
N20 C21 H21A 110.00 . . . no
C21 C22 H22C 107.00 . . . no
C21 C22 H22A 105.00 . . . no
H22B C22 H22C 114.00 . . . no
O23B C22 H22C 110.00 . . . no
H22A C22 H22C 119.00 . . . no
O23B C22 H22A 102.00 . . . no
O23A C22 H22C 109.00 . . . no
C21 C22 H22B 107.00 . . . no
O23A C22 H22B 112.00 . . . no
C2 C24 H24C 110.00 . . . no
H24A C24 H24C 109.00 . . . no
H24B C24 H24C 109.00 . . . no
H24A C24 H24B 109.00 . . . no
C2 C24 H24A 109.00 . . . no
C2 C24 H24B 109.00 . . . no

loop_
_geom_bond_atom_site_label_1
_geom_bond_atom_site_label_2
_geom_bond_distance
_geom_bond_site_symmetry_1
_geom_bond_site_symmetry_2
_geom_bond_publ_flag
O8 C8 1.231(7) . . yes
O9 C9 1.230(5) . . yes
O13A C12A 1.46(2) . . yes
O13B C12B 1.46(3) . . yes
O13C C12C 1.46(2) . . yes
O18 C18 1.232(6) . . yes
O19 C19 1.233(6) . . yes
O23A C22 1.459(10) . . yes
O23B C22 1.460(10) . . yes
O13A H13A 0.8200 . . no
O13B H13B 0.8200 . . no
O13C H13C 0.8200 . . no
O23A H23A 1.1100 . . no
O23B H23B 0.8500 . . no
N7 C1 1.441(6) . . yes
N7 C8 1.328(6) . . yes
N10 C11B 1.46(2) . . yes
N10 C11A 1.461(5) . . yes
N10 C9 1.313(6) . . yes
N10 C11C 1.459(12) . . yes
N17 C18 1.337(6) . . yes
N17 C3 1.422(6) . . yes
N20 C19 1.338(6) . . yes
N20 C21 1.450(7) . . yes
N7 H7 0.8600 . . no
N10 H10 0.8600 . . no
N17 H17 0.8600 . . no
N20 H20A 0.8600 . . no
C1 C2 1.384(6) . . no
C1 C6 1.396(7) . . no
C2 C24 1.513(6) . . no
C2 C3 1.388(6) . . no
C3 C4 1.393(7) . . no
C4 C5 1.386(8) . . no
C5 C6 1.383(7) . . no
C8 C9 1.503(7) . . no
C11A C12A 1.52(3) . . no
C11B C12B 1.54(4) . . no
C11C C12C 1.530(19) . . no
C18 C19 1.518(6) . . no
C21 C22 1.518(8) . . no
C4 H4 0.9300 . . no
C5 H5 0.9300 . . no
C6 H6 0.9300 . . no
C11A H11B 0.9700 . . no
C11A H11A 0.9700 . . no
C11B H11D 0.9700 . . no
C11B H11C 0.9700 . . no
C11C H11E 0.9700 . . no
C11C H11F 0.9700 . . no
C12A H12A 0.9700 . . no
C12A H12B 0.9700 . . no
C12B H12C 0.9600 . . no
C12B H12D 0.9700 . . no
C12C H12E 0.9700 . . no
C12C H12F 0.9700 . . no
C21 H21A 0.9700 . . no
C21 H21B 0.9700 . . no
C22 H22C 0.9800 . . no
C22 H22A 1.0200 . . no
C22 H22B 1.0700 . . no
C24 H24B 0.9600 . . no
C24 H24C 0.9600 . . no
C24 H24A 0.9600 . . no

loop_
_geom_contact_atom_site_label_1
_geom_contact_atom_site_label_2
_geom_contact_distance
_geom_contact_site_symmetry_1
_geom_contact_site_symmetry_2
_geom_contact_publ_flag
O8 N10 2.749(5) . . no
O8 C6 3.097(6) . . no
O8 O13B 3.034(18) . 2_765 no
O8 N10 2.973(6) . 2_765 no
O8 C12C 3.330(15) . 2_765 no
O9 C18 3.119(6) . 1_665 no
O9 N20 3.235(5) . 1_665 no
O9 N7 2.659(5) . . no
O9 C19 3.041(5) . 1_665 no
O13A O13A 2.98(3) . 2_875 no
O13A C12A 3.28(3) . 2_875 no
O13A C21 3.388(17) . 2_766 no
O13A O19 2.82(2) . 2_766 no
O13B O13B 3.17(2) . 2_875 no
O13B C6 3.293(18) . 2_765 no
O13B C12B 2.97(3) . 2_875 no
O13B O8 3.034(18) . 2_765 no
O13B N10 3.136(16) . . no
O13C C12C 3.334(19) . 2_875 no
O13C N10 2.875(14) . . no
O13C O23A 2.776(16) . 1_664 no
O13C C22 3.192(14) . 1_664 no
O18 N20 3.145(5) . 2_646 no
O18 C21 3.220(6) . 2_646 no
O18 C1 3.384(6) . 2_756 no
O18 C4 2.978(6) . . no
O18 N7 2.936(5) . 2_756 no
O18 C24 3.351(6) . 2_756 no
O18 N20 2.727(5) . . no
O19 N17 2.670(5) . . no
O19 C11B 3.28(3) . 2_766 no
O19 N17 2.928(5) . 2_656 no
O19 C11A 3.251(5) . 2_766 no
O19 C24 3.301(6) . 2_656 no
O19 C11C 3.180(13) . 2_766 no
O19 O13A 2.82(2) . 2_766 no
O23A O13C 2.776(16) . 1_446 no
O23A C12A 3.38(2) . 1_446 no
O23A C22 3.255(10) . 2_647 no
O23B C8 3.372(10) . 2_756 no
O23B N20 2.925(8) . . no
O8 H6 2.8300 . . no
O8 H12A 2.8800 . 2_765 no
O8 H10 2.1900 . 2_765 no
O8 H10 2.3900 . . no
O8 H12F 2.5600 . 2_765 no
O9 H11D 2.4600 . . no
O9 H20A 2.4900 . 2_756 no
O9 H11F 2.3800 . . no
O9 H7 2.2600 . . no
O9 H22C 2.8800 . 2_756 no
O9 H11B 2.6000 . . no
O13A H21A 2.6400 . 2_766 no
O13A H12A 2.9100 . 2_875 no
O13B H13B 2.6400 . 2_875 no
O13B H12D 2.4000 . 2_875 no
O13C H12E 2.7400 . 2_875 no
O13C H22B 2.8400 . 1_664 no
O13C H23A 1.9100 . 1_664 no
O18 H24B 2.6500 . 2_756 no
O18 H7 2.1800 . 2_756 no
O18 H20A 2.3600 . . no
O18 H4 2.5100 . . no
O18 H20A 2.7800 . 2_646 no
O18 H21B 2.6700 . 2_646 no
O19 H21A 2.4800 . . no
O19 H17 2.2500 . . no
O19 H11E 2.8500 . 2_766 no
O19 H11F 2.8200 . 2_766 no
O19 H11B 2.5900 . 2_766 no
O19 H11D 2.6500 . 2_766 no
O19 H17 2.2000 . 2_656 no
O19 H24A 2.6300 . 2_656 no
O19 H12D 2.8500 . 2_766 no
O19 H13A 2.2800 . 2_766 no
O23A H12A 2.8200 . 1_446 no
O23A H12C 2.7600 . 1_446 no
O23A H13C 2.4600 . 1_446 no
N7 O18 2.936(5) . 2_756 no
N7 O9 2.659(5) . . no
N7 C18 3.430(6) . 2_756 no
N10 O13C 2.875(14) . . no
N10 O13B 3.136(16) . . no
N10 O8 2.749(5) . . no
N10 O8 2.973(6) . 2_765 no
N17 O19 2.670(5) . . no
N17 O19 2.928(5) . 2_656 no
N20 O23B 2.925(8) . . no
N20 O18 3.145(5) . 2_646 no
N20 O9 3.235(5) . 1_445 no
N20 O18 2.727(5) . . no
N7 H24C 2.5700 . . no
N17 H11F 2.9000 . 1_445 no
N17 H24A 2.4700 . . no
C1 O18 3.384(6) . 2_756 no
C1 C18 3.557(6) . 2_756 no
C4 O18 2.978(6) . . no
C5 C11A 3.574(8) . 1_545 no
C6 O13B 3.293(18) . 2_765 no
C6 O8 3.097(6) . . no
C8 O23B 3.372(10) . 2_756 no
C11A O19 3.251(5) . 2_766 no
C11A C5 3.574(8) . 1_565 no
C11B O19 3.28(2) . 2_766 no
C11C O19 3.180(13) . 2_766 no
C12A O13A 3.28(3) . 2_875 no
C12A O23A 3.38(2) . 1_664 no
C12B O13B 2.97(3) . 2_875 no
C12B C12B 3.43(4) . 2_875 no
C12C O13C 3.334(19) . 2_875 no
C12C O8 3.330(15) . 2_765 no
C18 N7 3.430(6) . 2_756 no
C18 C1 3.557(6) . 2_756 no
C18 O9 3.119(6) . 1_445 no
C19 O9 3.041(5) . 1_445 no
C21 O13A 3.388(17) . 2_766 no
C21 O18 3.220(6) . 2_646 no
C22 O13C 3.192(14) . 1_446 no
C22 O23A 3.255(10) . 2_647 no
C24 O19 3.301(6) . 2_656 no
C24 O18 3.351(6) . 2_756 no
C4 H24B 2.9900 . 2_756 no
C4 H12C 3.1000 . 1_445 no
C4 H12B 2.9800 . 1_445 no
C5 H11C 3.0500 . 1_545 no
C5 H11A 2.6500 . 1_545 no
C6 H12F 3.0300 . 2_765 no
C6 H11A 2.8400 . 1_545 no
C8 H6 2.9400 . . no
C12A H23A 2.6700 . 1_664 no
C12B H13B 2.2200 . 2_875 no
C12B H23A 2.6100 . 1_664 no
C18 H7 2.8700 . 2_756 no
C18 H4 2.8000 . . no
C19 H13A 3.0700 . 2_766 no
C21 H13C 2.8500 . 1_446 no
C21 H13A 3.0000 . 2_766 no
C22 H13C 2.7000 . 1_446 no
C22 H23A 3.0800 . 2_647 no
C22 H23B 2.8400 . 2_647 no
C22 H4 2.9900 . 2_646 no
C24 H17 2.6500 . . no
C24 H7 2.7700 . . no
H4 O18 2.5100 . . no
H4 C18 2.8000 . . no
H4 C22 2.9900 . 2_646 no
H4 H22C 2.3100 . 2_646 no
H5 H23B 2.5900 . 1_554 no
H5 H11A 2.4100 . 1_545 no
H5 H6 2.5900 . 2_755 no
H6 O8 2.8300 . . no
H6 C8 2.9400 . . no
H6 H5 2.5900 . 2_755 no
H7 H24C 2.5000 . . no
H7 O18 2.1800 . 2_756 no
H7 H20A 2.5600 . 2_756 no
H7 C24 2.7700 . . no
H7 C18 2.8700 . 2_756 no
H7 O9 2.2600 . . no
H10 O8 2.3900 . . no
H10 O8 2.1900 . 2_765 no
H10 H12A 2.3000 . . no
H10 H12F 2.4900 . . no
H11A C5 2.6500 . 1_565 no
H11A C6 2.8400 . 1_565 no
H11A H5 2.4100 . 1_565 no
H11B O9 2.6000 . . no
H11B O19 2.5900 . 2_766 no
H11B H24A 2.4300 . 2_766 no
H11C C5 3.0500 . 1_565 no
H11D O19 2.6500 . 2_766 no
H11D O9 2.4600 . . no
H11E H24A 2.5600 . 2_766 no
H11E O19 2.8500 . 2_766 no
H11F O9 2.3800 . . no
H11F N17 2.9000 . 1_665 no
H11F O19 2.8200 . 2_766 no
H12A H10 2.3000 . . no
H12A O13A 2.9100 . 2_875 no
H12A H23A 2.2900 . 1_664 no
H12A O8 2.8800 . 2_765 no
H12A O23A 2.8200 . 1_664 no
H12B C4 2.9800 . 1_665 no
H12B H23A 2.2100 . 1_664 no
H12C H13B 2.4300 . 2_875 no
H12C O23A 2.7600 . 1_664 no
H12C H23A 1.8000 . 1_664 no
H12C C4 3.1000 . 1_665 no
H12D O13B 2.4000 . 2_875 no
H12D H13B 1.5800 . 2_875 no
H12D O19 2.8500 . 2_766 no
H12E H13C 2.4500 . 2_875 no
H12E O13C 2.7400 . 2_875 no
H12F O8 2.5600 . 2_765 no
H12F H10 2.4900 . . no
H12F C6 3.0300 . 2_765 no
H13A C19 3.0700 . 2_766 no
H13A O19 2.2800 . 2_766 no
H13A H21A 2.1500 . 2_766 no
H13A C21 3.0000 . 2_766 no
H13B H12C 2.4300 . 2_875 no
H13B C12B 2.2200 . 2_875 no
H13B O13B 2.6400 . 2_875 no
H13B H12D 1.5800 . 2_875 no
H13B H13B 2.3000 . 2_875 no
H13C O23A 2.4600 . 1_664 no
H13C H21A 2.2100 . 1_664 no
H13C H22B 2.4700 . 1_664 no
H13C H23A 1.7500 . 1_664 no
H13C H12E 2.4500 . 2_875 no
H13C C21 2.8500 . 1_664 no
H13C C22 2.7000 . 1_664 no
H17 O19 2.2500 . . no
H17 O19 2.2000 . 2_656 no
H17 C24 2.6500 . . no
H17 H24A 2.0000 . . no
H20A O18 2.3600 . . no
H20A H22C 2.4400 . . no
H20A O9 2.4900 . 2_756 no
H20A O18 2.7800 . 2_646 no
H20A H7 2.5600 . 2_756 no
H21A O13A 2.6400 . 2_766 no
H21A H13A 2.1500 . 2_766 no
H21A H13C 2.2100 . 1_446 no
H21A O19 2.4800 . . no
H21B O18 2.6700 . 2_646 no
H22A H23B 2.2900 . 2_647 no
H22B H13C 2.4700 . 1_446 no
H22B O13C 2.8400 . 1_446 no
H22C H4 2.3100 . 2_646 no
H22C H20A 2.4400 . . no
H22C O9 2.8800 . 2_756 no
H23A O13C 1.9100 . 1_446 no
H23A C22 3.0800 . 2_647 no
H23A H12A 2.2900 . 1_446 no
H23A C12A 2.6700 . 1_446 no
H23A C12B 2.6100 . 1_446 no
H23A H13C 1.7500 . 1_446 no
H23A H12B 2.2100 . 1_446 no
H23A H12C 1.8000 . 1_446 no
H23B C22 2.8400 . 2_647 no
H23B H5 2.5900 . 1_556 no
H23B H22A 2.2900 . 2_647 no
H24A H11B 2.4300 . 2_766 no
H24A H11E 2.5600 . 2_766 no
H24A O19 2.6300 . 2_656 no
H24A N17 2.4700 . . no
H24A H17 2.0000 . . no
H24B O18 2.6500 . 2_756 no
H24B C4 2.9900 . 2_756 no
H24C N7 2.5700 . . no
H24C H7 2.5000 . . no

loop_
_geom_hbond_atom_site_label_D
_geom_hbond_atom_site_label_H
_geom_hbond_atom_site_label_A
_geom_hbond_distance_DH
_geom_hbond_distance_HA
_geom_hbond_distance_DA
_geom_hbond_angle_DHA
_geom_hbond_site_symmetry_A
_geom_hbond_publ_flag
N7 H7 O9 0.8600 2.2600 2.659(5) 109.00 . yes
N7 H7 O18 0.8600 2.1800 2.936(5) 146.00 2_756 yes
N10 H10 O8 0.8600 2.3900 2.749(5) 106.00 . yes
N10 H10 O8 0.8600 2.1900 2.973(6) 151.00 2_765 yes
N17 H17 O19 0.8600 2.2500 2.670(5) 110.00 . yes
N17 H17 O19 0.8600 2.2000 2.928(5) 142.00 2_656 yes
N20 H20A O18 0.8600 2.3600 2.727(5) 106.00 . yes
N20 H20A O9 0.8600 2.4900 3.308(5) 160.00 2_756 yes
C4 H4 O18 0.9300 2.5100 2.978(6) 111.00 . yes
C21 H21A O19 0.9700 2.4800 2.847(6) 102.00 . yes
C24 H24A N17 0.9600 2.4700 2.886(6) 106.00 . yes

loop_
_geom_torsion_atom_site_label_1
_geom_torsion_atom_site_label_2
_geom_torsion_atom_site_label_3
_geom_torsion_atom_site_label_4
_geom_torsion
_geom_torsion_site_symmetry_1
_geom_torsion_site_symmetry_2
_geom_torsion_site_symmetry_3
_geom_torsion_site_symmetry_4
_geom_torsion_publ_flag
C8 N7 C1 C2 -125.9(5) . . . . no
C8 N7 C1 C6 55.8(7) . . . . no
C1 N7 C8 O8 0.5(9) . . . . no
C1 N7 C8 C9 179.4(4) . . . . no
C3 N17 C18 O18 -1.7(8) . . . . no
C18 N17 C3 C2 -144.6(5) . . . . no
C18 N17 C3 C4 38.7(7) . . . . no
C3 N17 C18 C19 179.0(4) . . . . no
C21 N20 C19 O19 6.1(7) . . . . no
C19 N20 C21 C22 -135.7(5) . . . . no
C21 N20 C19 C18 -177.6(4) . . . . no
N7 C1 C2 C24 -1.6(7) . . . . no
C6 C1 C2 C24 176.7(4) . . . . no
C2 C1 C6 C5 1.8(8) . . . . no
N7 C1 C2 C3 179.6(4) . . . . no
N7 C1 C6 C5 -179.9(5) . . . . no
C6 C1 C2 C3 -2.2(7) . . . . no
C1 C2 C3 N17 -175.6(4) . . . . no
C24 C2 C3 C4 -177.9(5) . . . . no
C1 C2 C3 C4 0.9(7) . . . . no
C24 C2 C3 N17 5.6(7) . . . . no
N17 C3 C4 C5 177.3(5) . . . . no
C2 C3 C4 C5 0.8(8) . . . . no
C3 C4 C5 C6 -1.2(8) . . . . no
C4 C5 C6 C1 0.0(8) . . . . no
O8 C8 C9 N10 13.1(8) . . . . no
O8 C8 C9 O9 -168.9(5) . . . . no
N7 C8 C9 N10 -165.9(4) . . . . no
N7 C8 C9 O9 12.2(7) . . . . no
O18 C18 C19 O19 -179.9(4) . . . . no
O18 C18 C19 N20 3.6(6) . . . . no
N17 C18 C19 O19 -0.5(6) . . . . no
N17 C18 C19 N20 -177.0(4) . . . . no
N20 C21 C22 O23A -179.0(5) . . . . no
